data_7121682
loop_
_publ_author_name
'Li, Jun'
'Daniliuc, Constantin G.'
'Kehr, Gerald'
'Erker, Gerhard'

_publ_section_title
;
 Selective formation of heterocyclic trans-cycloalkenes by alkyne addition
 to a biphenylene-based phosphane/borane frustrated Lewis pair.
;
_journal_issue 49
_journal_name_full 'Chemical communications (Cambridge, England)'
_journal_page_first 6344
_journal_page_last 6347
_journal_paper_doi 10.1039/c8cc03369b
_journal_volume 54
_journal_year 2018
_chemical_formula_sum 'C52 H38 B F10 P'
_chemical_formula_weight 894.60
_space_group_IT_number 14
_space_group_name_Hall '-P 2yn'
_space_group_name_H-M_alt 'P 1 21/n 1'
_symmetry_cell_setting monoclinic
_symmetry_space_group_name_Hall '-P 2yn'
_symmetry_space_group_name_H-M 'P 1 21/n 1'
_atom_sites_solution_hydrogens geom
_atom_sites_solution_primary direct
_atom_sites_solution_secondary difmap
_audit_creation_method SHELXL-97
_audit_update_record
;
2017-11-28 deposited with the CCDC.
2018-05-14 downloaded from the CCDC.
;
_cell_angle_alpha 90.00
_cell_angle_beta 104.493(1)
_cell_angle_gamma 90.00
_cell_formula_units_Z 4
_cell_length_a 14.5964(3)
_cell_length_b 18.8664(3)
_cell_length_c 15.7176(4)
_cell_measurement_reflns_used 4.08
_cell_measurement_temperature 173(2)
_cell_measurement_theta_max 8158
_cell_measurement_theta_min 26.37
_cell_volume 4190.60(15)
_computing_cell_refinement 'Collect (Nonius B.V., 1998)'
_computing_data_collection 'Collect (Nonius B.V., 1998)'
_computing_data_reduction 'Denzo-SMN (Otwinowski & Minor, 1997)'
_computing_molecular_graphics 'XP (BrukerAXS, 2000)'
_computing_publication_material 'SHELXL-97 (Sheldrick, 1997)'
_computing_structure_refinement 'SHELXL-97 (Sheldrick, 1997)'
_computing_structure_solution 'SHELXS-97 (Sheldrick, 1990)'
_diffrn_ambient_temperature 173(2)
_diffrn_measured_fraction_theta_full 0.989
_diffrn_measured_fraction_theta_max 0.989
_diffrn_measurement_device_type 'Nonius KappaCCD APEXII'
_diffrn_measurement_method '\w and \f scans'
_diffrn_radiation_monochromator 'Montel mirror'
_diffrn_radiation_source 'rotating anode Nonius FR591'
_diffrn_radiation_type MoK\a
_diffrn_radiation_wavelength 0.71073
_diffrn_reflns_av_R_equivalents 0.061
_diffrn_reflns_av_sigmaI/netI 0.0447
_diffrn_reflns_limit_h_max 18
_diffrn_reflns_limit_h_min -18
_diffrn_reflns_limit_k_max 23
_diffrn_reflns_limit_k_min -23
_diffrn_reflns_limit_l_max 19
_diffrn_reflns_limit_l_min -19
_diffrn_reflns_number 34103
_diffrn_reflns_theta_full 26.38
_diffrn_reflns_theta_max 26.38
_diffrn_reflns_theta_min 4.09
_exptl_absorpt_coefficient_mu 0.148
_exptl_absorpt_correction_T_max 0.9897
_exptl_absorpt_correction_T_min 0.9781
_exptl_absorpt_correction_type multi-scan
_exptl_absorpt_process_details 'Denzo (Otwinowski, Borek, Majewski & Minor, 2003)'
_exptl_crystal_colour colourless
_exptl_crystal_density_diffrn 1.418
_exptl_crystal_density_method 'not measured'
_exptl_crystal_description prism
_exptl_crystal_F_000 1840
_exptl_crystal_size_max 0.15
_exptl_crystal_size_mid 0.13
_exptl_crystal_size_min 0.07
_refine_diff_density_max 0.377
_refine_diff_density_min -0.332
_refine_diff_density_rms 0.046
_refine_ls_extinction_method none
_refine_ls_goodness_of_fit_ref 1.025
_refine_ls_hydrogen_treatment constr
_refine_ls_matrix_type full
_refine_ls_number_parameters 583
_refine_ls_number_reflns 8490
_refine_ls_number_restraints 0
_refine_ls_restrained_S_all 1.025
_refine_ls_R_factor_all 0.0651
_refine_ls_R_factor_gt 0.0504
_refine_ls_shift/su_max 0.001
_refine_ls_shift/su_mean 0.000
_refine_ls_structure_factor_coef Fsqd
_refine_ls_weighting_details 'calc w=1/[\s^2^(Fo^2^)+(0.0486P)^2^+2.8570P] where P=(Fo^2^+2Fc^2^)/3'
_refine_ls_weighting_scheme calc
_refine_ls_wR_factor_gt 0.1186
_refine_ls_wR_factor_ref 0.1288
_reflns_number_gt 6848
_reflns_number_total 8490
_reflns_threshold_expression >2sigma(I)
_cod_data_source_file c8cc03369b2.cif
_cod_data_source_block erk8588
_cod_depositor_comments 'Adding full bibliography for 7121673--7121682.cif.'
_cod_original_sg_symbol_H-M P21/n
_cod_database_code 7121682

loop_
_symmetry_equiv_pos_as_xyz
'x, y, z'
'-x+1/2, y+1/2, -z+1/2'
'-x, -y, -z'
'x-1/2, -y-1/2, z-1/2'

loop_
_atom_site_label
_atom_site_type_symbol
_atom_site_fract_x
_atom_site_fract_y
_atom_site_fract_z
_atom_site_U_iso_or_equiv
_atom_site_adp_type
_atom_site_occupancy
_atom_site_symmetry_multiplicity
_atom_site_calc_flag
_atom_site_refinement_flags
P1 P 0.47804(4) 0.13509(3) 0.74537(3) 0.02935(13) Uani 1 1 d .
C1 C 0.56728(14) 0.06648(11) 0.76413(13) 0.0318(4) Uani 1 1 d .
C2 C 0.66412(15) 0.08767(12) 0.79298(14) 0.0368(5) Uani 1 1 d .
H2 H 0.6789 0.1367 0.7925 0.044 Uiso 1 1 calc R
C3 C 0.73685(16) 0.04018(12) 0.82132(15) 0.0404(5) Uani 1 1 d .
H3 H 0.8001 0.0570 0.8394 0.048 Uiso 1 1 calc R
C4 C 0.71901(16) -0.03335(12) 0.82392(15) 0.0404(5) Uani 1 1 d .
H4 H 0.7684 -0.0666 0.8447 0.048 Uiso 1 1 calc R
C5 C 0.54820(16) -0.18530(12) 0.79096(15) 0.0410(5) Uani 1 1 d .
H5 H 0.5999 -0.2161 0.8143 0.049 Uiso 1 1 calc R
C6 C 0.45446(17) -0.20919(12) 0.76362(15) 0.0441(5) Uani 1 1 d .
H6 H 0.4420 -0.2583 0.7682 0.053 Uiso 1 1 calc R
C7 C 0.37966(17) -0.16428(11) 0.73040(15) 0.0398(5) Uani 1 1 d .
H7 H 0.3182 -0.1845 0.7124 0.048 Uiso 1 1 calc R
C8 C 0.38808(15) -0.08936(11) 0.72113(13) 0.0323(4) Uani 1 1 d .
C9 C 0.48138(15) -0.06782(10) 0.74831(13) 0.0325(4) Uani 1 1 d .
C10 C 0.55106(14) -0.00536(11) 0.76415(13) 0.0316(4) Uani 1 1 d .
C11 C 0.62732(15) -0.05374(11) 0.79512(14) 0.0349(5) Uani 1 1 d .
C12 C 0.55893(15) -0.11425(11) 0.78126(14) 0.0353(5) Uani 1 1 d .
C13 C 0.35034(13) 0.03939(10) 0.69681(12) 0.0290(4) Uani 1 1 d .
H13 H 0.3762 0.0486 0.6482 0.035 Uiso 1 1 calc R
C14 C 0.36926(14) 0.09261(10) 0.75514(12) 0.0299(4) Uani 1 1 d .
C15 C 0.31951(14) 0.11180(11) 0.82591(13) 0.0332(4) Uani 1 1 d .
H15A H 0.3546 0.1511 0.8613 0.040 Uiso 1 1 calc R
H15B H 0.3227 0.0705 0.8654 0.040 Uiso 1 1 calc R
C16 C 0.21573(14) 0.13394(11) 0.79276(13) 0.0343(4) Uani 1 1 d .
H16A H 0.2122 0.1777 0.7573 0.041 Uiso 1 1 calc R
H16B H 0.1808 0.0963 0.7541 0.041 Uiso 1 1 calc R
C21 C 0.44826(14) 0.17207(11) 0.63475(13) 0.0316(4) Uani 1 1 d .
C22 C 0.48550(15) 0.14716(11) 0.56515(14) 0.0356(5) Uani 1 1 d .
C23 C 0.44465(16) 0.17147(12) 0.48049(14) 0.0400(5) Uani 1 1 d .
H23 H 0.4692 0.1549 0.4335 0.048 Uiso 1 1 calc R
C24 C 0.36977(16) 0.21877(13) 0.46198(15) 0.0429(5) Uani 1 1 d .
C25 C 0.33697(16) 0.24450(12) 0.53104(15) 0.0403(5) Uani 1 1 d .
H25 H 0.2872 0.2783 0.5193 0.048 Uiso 1 1 calc R
C26 C 0.37438(14) 0.22257(11) 0.61717(13) 0.0333(4) Uani 1 1 d .
C27 C 0.56662(19) 0.09589(15) 0.57460(16) 0.0550(7) Uani 1 1 d .
H27A H 0.5469 0.0489 0.5899 0.083 Uiso 1 1 calc R
H27B H 0.6204 0.1124 0.6211 0.083 Uiso 1 1 calc R
H27C H 0.5852 0.0930 0.5190 0.083 Uiso 1 1 calc R
C28 C 0.3260(2) 0.24158(18) 0.36856(17) 0.0648(8) Uani 1 1 d .
H28A H 0.3719 0.2696 0.3468 0.097 Uiso 1 1 calc R
H28B H 0.2697 0.2704 0.3668 0.097 Uiso 1 1 calc R
H28C H 0.3080 0.1996 0.3315 0.097 Uiso 1 1 calc R
C29 C 0.33419(16) 0.25672(11) 0.68675(15) 0.0397(5) Uani 1 1 d .
H29A H 0.3638 0.3032 0.7021 0.060 Uiso 1 1 calc R
H29B H 0.3470 0.2265 0.7391 0.060 Uiso 1 1 calc R
H29C H 0.2657 0.2627 0.6642 0.060 Uiso 1 1 calc R
C31 C 0.52668(14) 0.19862(10) 0.83167(13) 0.0320(4) Uani 1 1 d .
C32 C 0.55862(15) 0.26735(11) 0.81624(14) 0.0360(5) Uani 1 1 d .
C33 C 0.58359(16) 0.31424(12) 0.88662(15) 0.0404(5) Uani 1 1 d .
H33 H 0.6036 0.3607 0.8762 0.048 Uiso 1 1 calc R
C34 C 0.58049(16) 0.29597(12) 0.97141(15) 0.0416(5) Uani 1 1 d .
C35 C 0.55854(16) 0.22654(12) 0.98662(14) 0.0410(5) Uani 1 1 d .
H35 H 0.5610 0.2123 1.0451 0.049 Uiso 1 1 calc R
C36 C 0.53301(14) 0.17681(11) 0.91934(13) 0.0349(5) Uani 1 1 d .
C37 C 0.57433(17) 0.29221(12) 0.72978(15) 0.0421(5) Uani 1 1 d .
H37A H 0.5135 0.3052 0.6901 0.063 Uiso 1 1 calc R
H37B H 0.6034 0.2540 0.7033 0.063 Uiso 1 1 calc R
H37C H 0.6163 0.3335 0.7397 0.063 Uiso 1 1 calc R
C38 C 0.6044(2) 0.34993(15) 1.04455(17) 0.0567(7) Uani 1 1 d .
H38A H 0.5793 0.3341 1.0937 0.085 Uiso 1 1 calc R
H38B H 0.5761 0.3957 1.0230 0.085 Uiso 1 1 calc R
H38C H 0.6732 0.3551 1.0645 0.085 Uiso 1 1 calc R
C39 C 0.52348(16) 0.10083(12) 0.94658(14) 0.0411(5) Uani 1 1 d .
H39A H 0.5860 0.0784 0.9618 0.062 Uiso 1 1 calc R
H39B H 0.4818 0.0750 0.8979 0.062 Uiso 1 1 calc R
H39C H 0.4964 0.0999 0.9977 0.062 Uiso 1 1 calc R
B1 B 0.29582(17) -0.03608(12) 0.68584(15) 0.0315(5) Uani 1 1 d .
C41 C 0.24702(14) -0.05455(11) 0.58073(13) 0.0319(4) Uani 1 1 d .
F42 F 0.29591(9) 0.05133(7) 0.52115(8) 0.0450(3) Uani 1 1 d .
C42 C 0.25212(14) -0.01261(11) 0.50950(13) 0.0346(4) Uani 1 1 d .
F43 F 0.22516(10) 0.01421(8) 0.35854(8) 0.0547(4) Uani 1 1 d .
C43 C 0.21444(16) -0.03000(13) 0.42250(14) 0.0397(5) Uani 1 1 d .
F44 F 0.13269(11) -0.11319(9) 0.31745(9) 0.0601(4) Uani 1 1 d .
C44 C 0.16801(16) -0.09351(13) 0.40184(14) 0.0423(5) Uani 1 1 d .
F45 F 0.11235(10) -0.19911(7) 0.45015(9) 0.0552(4) Uani 1 1 d .
C45 C 0.15902(16) -0.13698(12) 0.46898(15) 0.0413(5) Uani 1 1 d .
F46 F 0.17826(10) -0.16158(7) 0.61634(8) 0.0474(3) Uani 1 1 d .
C46 C 0.19624(15) -0.11684(11) 0.55496(14) 0.0366(5) Uani 1 1 d .
C51 C 0.21887(14) -0.04437(10) 0.74591(13) 0.0319(4) Uani 1 1 d .
F52 F 0.08232(9) -0.02130(7) 0.62989(8) 0.0461(3) Uani 1 1 d .
C52 C 0.12142(15) -0.03695(11) 0.71542(14) 0.0359(5) Uani 1 1 d .
F53 F -0.03491(9) -0.03208(8) 0.73314(10) 0.0543(4) Uani 1 1 d .
C53 C 0.05854(16) -0.04201(11) 0.76749(16) 0.0409(5) Uani 1 1 d .
F54 F 0.03095(12) -0.05714(9) 0.90763(11) 0.0646(4) Uani 1 1 d .
C54 C 0.09101(18) -0.05428(12) 0.85574(16) 0.0450(6) Uani 1 1 d .
F55 F 0.22083(12) -0.07262(9) 0.97722(9) 0.0618(4) Uani 1 1 d .
C55 C 0.18659(18) -0.06133(12) 0.89034(14) 0.0437(5) Uani 1 1 d .
F56 F 0.34026(9) -0.06242(8) 0.87610(8) 0.0480(3) Uani 1 1 d .
C56 C 0.24701(16) -0.05649(11) 0.83574(14) 0.0374(5) Uani 1 1 d .
C61 C 0.16873(15) 0.14706(11) 0.86685(14) 0.0356(5) Uani 1 1 d .
C62 C 0.21407(18) 0.18387(14) 0.94215(16) 0.0483(6) Uani 1 1 d .
H62 H 0.2767 0.2006 0.9481 0.058 Uiso 1 1 calc R
C63 C 0.1694(2) 0.19659(16) 1.00891(18) 0.0595(7) Uani 1 1 d .
H63 H 0.2014 0.2221 1.0598 0.071 Uiso 1 1 calc R
C64 C 0.0786(2) 0.17229(15) 1.00143(18) 0.0597(7) Uani 1 1 d .
H64 H 0.0481 0.1807 1.0472 0.072 Uiso 1 1 calc R
C65 C 0.03279(19) 0.13592(14) 0.92742(19) 0.0570(7) Uani 1 1 d .
H65 H -0.0296 0.1188 0.9221 0.068 Uiso 1 1 calc R
C66 C 0.07722(16) 0.12409(12) 0.86047(16) 0.0439(5) Uani 1 1 d .
H66 H 0.0442 0.0997 0.8091 0.053 Uiso 1 1 calc R

loop_
_atom_site_aniso_label
_atom_site_aniso_U_11
_atom_site_aniso_U_22
_atom_site_aniso_U_33
_atom_site_aniso_U_23
_atom_site_aniso_U_13
_atom_site_aniso_U_12
P1 0.0298(3) 0.0260(3) 0.0308(3) -0.0010(2) 0.0048(2) 0.0003(2)
C1 0.0303(11) 0.0325(10) 0.0319(10) 0.0003(8) 0.0062(8) 0.0014(8)
C2 0.0336(11) 0.0347(11) 0.0402(11) -0.0010(9) 0.0056(9) -0.0020(9)
C3 0.0290(11) 0.0465(13) 0.0421(12) -0.0012(10) 0.0022(9) 0.0001(9)
C4 0.0339(12) 0.0402(12) 0.0445(12) 0.0034(10) 0.0049(9) 0.0084(9)
C5 0.0435(13) 0.0337(11) 0.0439(12) 0.0062(9) 0.0071(10) 0.0096(9)
C6 0.0532(14) 0.0257(10) 0.0514(13) 0.0027(9) 0.0096(11) 0.0009(10)
C7 0.0430(13) 0.0306(11) 0.0437(12) -0.0006(9) 0.0069(10) -0.0031(9)
C8 0.0360(11) 0.0290(10) 0.0316(10) -0.0011(8) 0.0080(8) 0.0002(8)
C9 0.0365(11) 0.0265(10) 0.0341(10) 0.0009(8) 0.0079(9) 0.0021(8)
C10 0.0302(11) 0.0314(10) 0.0315(10) 0.0008(8) 0.0046(8) 0.0018(8)
C11 0.0337(11) 0.0328(11) 0.0367(11) 0.0026(9) 0.0059(9) 0.0047(9)
C12 0.0350(11) 0.0328(11) 0.0370(11) 0.0025(9) 0.0072(9) 0.0027(9)
C13 0.0283(10) 0.0289(10) 0.0282(9) 0.0040(8) 0.0040(8) 0.0030(8)
C14 0.0281(10) 0.0293(10) 0.0301(9) 0.0021(8) 0.0031(8) 0.0026(8)
C15 0.0353(11) 0.0305(10) 0.0331(10) -0.0025(8) 0.0075(9) 0.0008(8)
C16 0.0331(11) 0.0328(10) 0.0370(11) -0.0014(9) 0.0090(9) 0.0010(9)
C21 0.0303(10) 0.0296(10) 0.0340(10) 0.0014(8) 0.0061(8) -0.0020(8)
C22 0.0345(11) 0.0350(11) 0.0379(11) 0.0010(9) 0.0099(9) 0.0016(9)
C23 0.0377(12) 0.0475(13) 0.0358(11) 0.0017(10) 0.0109(9) 0.0022(10)
C24 0.0368(12) 0.0503(14) 0.0401(12) 0.0099(10) 0.0065(10) 0.0015(10)
C25 0.0338(12) 0.0394(12) 0.0476(12) 0.0114(10) 0.0097(10) 0.0063(9)
C26 0.0311(11) 0.0282(10) 0.0401(11) 0.0033(8) 0.0080(9) 0.0000(8)
C27 0.0578(16) 0.0683(17) 0.0425(13) 0.0052(12) 0.0193(12) 0.0281(13)
C28 0.0566(17) 0.092(2) 0.0444(14) 0.0225(14) 0.0098(12) 0.0209(15)
C29 0.0411(12) 0.0317(11) 0.0486(13) 0.0045(9) 0.0155(10) 0.0065(9)
C31 0.0308(10) 0.0287(10) 0.0345(10) -0.0026(8) 0.0048(8) 0.0000(8)
C32 0.0340(11) 0.0324(11) 0.0400(11) -0.0013(9) 0.0059(9) -0.0018(9)
C33 0.0394(12) 0.0313(11) 0.0481(12) -0.0049(9) 0.0066(10) -0.0048(9)
C34 0.0390(12) 0.0418(12) 0.0402(11) -0.0102(10) 0.0029(9) -0.0024(10)
C35 0.0402(13) 0.0464(13) 0.0336(11) -0.0034(10) 0.0039(9) -0.0018(10)
C36 0.0313(11) 0.0367(11) 0.0340(10) -0.0010(9) 0.0032(8) -0.0003(9)
C37 0.0458(13) 0.0349(11) 0.0444(12) 0.0005(10) 0.0093(10) -0.0100(10)
C38 0.0635(17) 0.0549(16) 0.0489(14) -0.0207(12) 0.0090(12) -0.0116(13)
C39 0.0435(13) 0.0413(12) 0.0346(11) 0.0035(9) 0.0025(9) -0.0003(10)
B1 0.0336(12) 0.0286(11) 0.0312(11) -0.0003(9) 0.0057(9) -0.0017(9)
C41 0.0296(11) 0.0324(10) 0.0329(10) -0.0025(8) 0.0062(8) 0.0011(8)
F42 0.0505(8) 0.0413(7) 0.0388(7) 0.0047(6) 0.0029(6) -0.0124(6)
C42 0.0304(11) 0.0364(11) 0.0354(10) -0.0013(9) 0.0049(9) 0.0005(9)
F43 0.0570(9) 0.0698(10) 0.0342(7) 0.0082(7) 0.0058(6) -0.0061(7)
C43 0.0363(12) 0.0497(13) 0.0321(10) 0.0029(10) 0.0069(9) 0.0032(10)
F44 0.0641(10) 0.0729(10) 0.0361(7) -0.0159(7) -0.0010(7) -0.0033(8)
C44 0.0374(12) 0.0531(14) 0.0325(11) -0.0124(10) 0.0016(9) 0.0023(10)
F45 0.0588(9) 0.0430(8) 0.0551(8) -0.0161(6) -0.0024(7) -0.0119(7)
C45 0.0372(12) 0.0361(11) 0.0459(12) -0.0115(10) 0.0015(10) -0.0036(9)
F46 0.0552(8) 0.0386(7) 0.0444(7) 0.0000(6) 0.0051(6) -0.0140(6)
C46 0.0370(12) 0.0349(11) 0.0362(11) -0.0018(9) 0.0060(9) -0.0014(9)
C51 0.0353(11) 0.0254(9) 0.0345(10) 0.0000(8) 0.0075(9) -0.0029(8)
F52 0.0366(7) 0.0559(8) 0.0419(7) 0.0041(6) 0.0024(6) 0.0042(6)
C52 0.0371(12) 0.0317(10) 0.0378(11) -0.0002(9) 0.0072(9) -0.0017(9)
F53 0.0334(7) 0.0569(9) 0.0745(10) -0.0052(7) 0.0168(7) -0.0004(6)
C53 0.0347(12) 0.0322(11) 0.0575(14) -0.0045(10) 0.0149(10) -0.0035(9)
F54 0.0720(11) 0.0662(10) 0.0710(10) -0.0026(8) 0.0467(9) -0.0087(8)
C54 0.0537(15) 0.0375(12) 0.0518(14) -0.0044(10) 0.0281(12) -0.0075(10)
F55 0.0806(11) 0.0718(10) 0.0361(7) 0.0070(7) 0.0206(7) -0.0023(8)
C55 0.0596(16) 0.0378(12) 0.0355(11) 0.0009(9) 0.0153(11) -0.0040(11)
F56 0.0445(8) 0.0602(9) 0.0350(6) 0.0030(6) 0.0019(6) 0.0038(6)
C56 0.0389(12) 0.0347(11) 0.0369(11) 0.0007(9) 0.0061(9) -0.0021(9)
C61 0.0412(12) 0.0257(10) 0.0419(11) 0.0007(9) 0.0140(9) 0.0025(9)
C62 0.0465(14) 0.0521(14) 0.0496(13) -0.0121(11) 0.0181(11) -0.0044(11)
C63 0.0664(18) 0.0660(18) 0.0513(15) -0.0155(13) 0.0243(13) 0.0007(14)
C64 0.0705(19) 0.0607(17) 0.0598(16) -0.0022(14) 0.0384(14) 0.0043(14)
C65 0.0521(16) 0.0526(15) 0.0766(18) -0.0030(14) 0.0350(14) -0.0056(12)
C66 0.0400(13) 0.0390(12) 0.0556(14) -0.0032(10) 0.0173(11) -0.0023(10)

loop_
_atom_type_symbol
_atom_type_description
_atom_type_scat_dispersion_real
_atom_type_scat_dispersion_imag
_atom_type_scat_source
C C 0.0033 0.0016 'International Tables Vol C Tables 4.2.6.8 and 6.1.1.4'
H H 0.0000 0.0000 'International Tables Vol C Tables 4.2.6.8 and 6.1.1.4'
B B 0.0013 0.0007 'International Tables Vol C Tables 4.2.6.8 and 6.1.1.4'
F F 0.0171 0.0103 'International Tables Vol C Tables 4.2.6.8 and 6.1.1.4'
P P 0.1023 0.0942 'International Tables Vol C Tables 4.2.6.8 and 6.1.1.4'

loop_
_geom_angle_atom_site_label_1
_geom_angle_atom_site_label_2
_geom_angle_atom_site_label_3
_geom_angle
C1 P1 C31 102.69(9)
C1 P1 C14 106.22(9)
C31 P1 C14 114.47(9)
C1 P1 C21 114.83(9)
C31 P1 C21 114.54(9)
C14 P1 C21 104.15(9)
C10 C1 C2 115.60(18)
C10 C1 P1 126.05(16)
C2 C1 P1 117.81(15)
C3 C2 C1 122.9(2)
C3 C2 H2 118.6
C1 C2 H2 118.6
C2 C3 C4 121.0(2)
C2 C3 H3 119.5
C4 C3 H3 119.5
C11 C4 C3 116.2(2)
C11 C4 H4 121.9
C3 C4 H4 121.9
C12 C5 C6 114.4(2)
C12 C5 H5 122.8
C6 C5 H5 122.8
C7 C6 C5 122.6(2)
C7 C6 H6 118.7
C5 C6 H6 118.7
C6 C7 C8 124.5(2)
C6 C7 H7 117.7
C8 C7 H7 117.7
C9 C8 C7 111.24(19)
C9 C8 B1 125.39(18)
C7 C8 B1 123.32(18)
C8 C9 C12 124.35(19)
C8 C9 C10 146.81(19)
C12 C9 C10 88.80(16)
C1 C10 C11 120.69(19)
C1 C10 C9 149.64(19)
C11 C10 C9 89.59(16)
C4 C11 C10 123.5(2)
C4 C11 C12 146.2(2)
C10 C11 C12 90.19(16)
C5 C12 C9 122.9(2)
C5 C12 C11 145.6(2)
C9 C12 C11 91.40(17)
C14 C13 B1 137.98(18)
C14 C13 H13 111.0
B1 C13 H13 111.0
C13 C14 C15 128.73(19)
C13 C14 P1 107.88(15)
C15 C14 P1 123.02(14)
C14 C15 C16 115.47(17)
C14 C15 H15A 108.4
C16 C15 H15A 108.4
C14 C15 H15B 108.4
C16 C15 H15B 108.4
H15A C15 H15B 107.5
C61 C16 C15 112.53(17)
C61 C16 H16A 109.1
C15 C16 H16A 109.1
C61 C16 H16B 109.1
C15 C16 H16B 109.1
H16A C16 H16B 107.8
C26 C21 C22 119.58(18)
C26 C21 P1 115.64(15)
C22 C21 P1 124.28(16)
C23 C22 C21 118.22(19)
C23 C22 C27 116.33(19)
C21 C22 C27 125.46(19)
C24 C23 C22 122.7(2)
C24 C23 H23 118.7
C22 C23 H23 118.7
C25 C24 C23 118.2(2)
C25 C24 C28 121.3(2)
C23 C24 C28 120.5(2)
C24 C25 C26 122.2(2)
C24 C25 H25 118.9
C26 C25 H25 118.9
C25 C26 C21 119.05(19)
C25 C26 C29 116.72(19)
C21 C26 C29 124.20(18)
C22 C27 H27A 109.5
C22 C27 H27B 109.5
H27A C27 H27B 109.5
C22 C27 H27C 109.5
H27A C27 H27C 109.5
H27B C27 H27C 109.5
C24 C28 H28A 109.5
C24 C28 H28B 109.5
H28A C28 H28B 109.5
C24 C28 H28C 109.5
H28A C28 H28C 109.5
H28B C28 H28C 109.5
C26 C29 H29A 109.5
C26 C29 H29B 109.5
H29A C29 H29B 109.5
C26 C29 H29C 109.5
H29A C29 H29C 109.5
H29B C29 H29C 109.5
C36 C31 C32 119.11(18)
C36 C31 P1 116.89(15)
C32 C31 P1 124.00(16)
C33 C32 C31 118.5(2)
C33 C32 C37 116.74(19)
C31 C32 C37 124.64(19)
C34 C33 C32 122.7(2)
C34 C33 H33 118.6
C32 C33 H33 118.6
C35 C34 C33 117.7(2)
C35 C34 C38 121.7(2)
C33 C34 C38 120.5(2)
C34 C35 C36 122.4(2)
C34 C35 H35 118.8
C36 C35 H35 118.8
C35 C36 C31 118.8(2)
C35 C36 C39 116.72(19)
C31 C36 C39 124.16(18)
C32 C37 H37A 109.5
C32 C37 H37B 109.5
H37A C37 H37B 109.5
C32 C37 H37C 109.5
H37A C37 H37C 109.5
H37B C37 H37C 109.5
C34 C38 H38A 109.5
C34 C38 H38B 109.5
H38A C38 H38B 109.5
C34 C38 H38C 109.5
H38A C38 H38C 109.5
H38B C38 H38C 109.5
C36 C39 H39A 109.5
C36 C39 H39B 109.5
H39A C39 H39B 109.5
C36 C39 H39C 109.5
H39A C39 H39C 109.5
H39B C39 H39C 109.5
C13 B1 C51 114.23(17)
C13 B1 C8 99.26(16)
C51 B1 C8 111.33(16)
C13 B1 C41 111.51(16)
C51 B1 C41 111.45(16)
C8 B1 C41 108.34(16)
C42 C41 C46 112.21(18)
C42 C41 B1 125.83(18)
C46 C41 B1 121.95(18)
F42 C42 C43 113.76(19)
F42 C42 C41 121.12(18)
C43 C42 C41 125.1(2)
F43 C43 C44 120.43(19)
F43 C43 C42 120.1(2)
C44 C43 C42 119.5(2)
F44 C44 C45 120.4(2)
F44 C44 C43 121.1(2)
C45 C44 C43 118.48(19)
F45 C45 C44 119.44(19)
F45 C45 C46 120.5(2)
C44 C45 C46 120.0(2)
F46 C46 C45 115.28(19)
F46 C46 C41 120.10(18)
C45 C46 C41 124.6(2)
C56 C51 C52 112.61(19)
C56 C51 B1 121.93(18)
C52 C51 B1 125.39(18)
F52 C52 C53 115.26(19)
F52 C52 C51 120.32(18)
C53 C52 C51 124.4(2)
F53 C53 C54 119.2(2)
F53 C53 C52 120.7(2)
C54 C53 C52 120.0(2)
F54 C54 C53 120.7(2)
F54 C54 C55 120.7(2)
C53 C54 C55 118.6(2)
F55 C55 C54 120.0(2)
F55 C55 C56 120.5(2)
C54 C55 C56 119.5(2)
F56 C56 C55 115.29(19)
F56 C56 C51 119.80(19)
C55 C56 C51 124.9(2)
C66 C61 C62 117.6(2)
C66 C61 C16 120.6(2)
C62 C61 C16 121.8(2)
C63 C62 C61 121.1(2)
C63 C62 H62 119.4
C61 C62 H62 119.4
C64 C63 C62 120.1(3)
C64 C63 H63 120.0
C62 C63 H63 120.0
C65 C64 C63 119.5(2)
C65 C64 H64 120.2
C63 C64 H64 120.2
C64 C65 C66 120.2(2)
C64 C65 H65 119.9
C66 C65 H65 119.9
C61 C66 C65 121.4(2)
C61 C66 H66 119.3
C65 C66 H66 119.3

loop_
_geom_bond_atom_site_label_1
_geom_bond_atom_site_label_2
_geom_bond_distance
P1 C1 1.808(2)
P1 C31 1.816(2)
P1 C14 1.819(2)
P1 C21 1.822(2)
C1 C10 1.376(3)
C1 C2 1.429(3)
C2 C3 1.375(3)
C2 H2 0.9500
C3 C4 1.414(3)
C3 H3 0.9500
C4 C11 1.357(3)
C4 H4 0.9500
C5 C12 1.363(3)
C5 C6 1.402(3)
C5 H5 0.9500
C6 C7 1.377(3)
C6 H6 0.9500
C7 C8 1.429(3)
C7 H7 0.9500
C8 C9 1.382(3)
C8 B1 1.661(3)
C9 C12 1.422(3)
C9 C10 1.536(3)
C10 C11 1.428(3)
C11 C12 1.496(3)
C13 C14 1.341(3)
C13 B1 1.619(3)
C13 H13 0.9500
C14 C15 1.517(3)
C15 C16 1.531(3)
C15 H15A 0.9900
C15 H15B 0.9900
C16 C61 1.513(3)
C16 H16A 0.9900
C16 H16B 0.9900
C21 C26 1.413(3)
C21 C22 1.418(3)
C22 C23 1.393(3)
C22 C27 1.507(3)
C23 C24 1.384(3)
C23 H23 0.9500
C24 C25 1.380(3)
C24 C28 1.510(3)
C25 C26 1.390(3)
C25 H25 0.9500
C26 C29 1.509(3)
C27 H27A 0.9800
C27 H27B 0.9800
C27 H27C 0.9800
C28 H28A 0.9800
C28 H28B 0.9800
C28 H28C 0.9800
C29 H29A 0.9800
C29 H29B 0.9800
C29 H29C 0.9800
C31 C36 1.419(3)
C31 C32 1.419(3)
C32 C33 1.392(3)
C32 C37 1.508(3)
C33 C34 1.388(3)
C33 H33 0.9500
C34 C35 1.384(3)
C34 C38 1.510(3)
C35 C36 1.393(3)
C35 H35 0.9500
C36 C39 1.513(3)
C37 H37A 0.9800
C37 H37B 0.9800
C37 H37C 0.9800
C38 H38A 0.9800
C38 H38B 0.9800
C38 H38C 0.9800
C39 H39A 0.9800
C39 H39B 0.9800
C39 H39C 0.9800
B1 C51 1.646(3)
B1 C41 1.664(3)
C41 C42 1.388(3)
C41 C46 1.394(3)
F42 C42 1.356(2)
C42 C43 1.380(3)
F43 C43 1.345(3)
C43 C44 1.375(3)
F44 C44 1.349(2)
C44 C45 1.369(3)
F45 C45 1.351(2)
C45 C46 1.378(3)
F46 C46 1.356(2)
C51 C56 1.387(3)
C51 C52 1.390(3)
F52 C52 1.355(2)
C52 C53 1.377(3)
F53 C53 1.349(3)
C53 C54 1.369(3)
F54 C54 1.340(3)
C54 C55 1.371(4)
F55 C55 1.348(3)
C55 C56 1.379(3)
F56 C56 1.355(3)
C61 C66 1.384(3)
C61 C62 1.389(3)
C62 C63 1.388(3)
C62 H62 0.9500
C63 C64 1.379(4)
C63 H63 0.9500
C64 C65 1.372(4)
C64 H64 0.9500
C65 C66 1.385(3)
C65 H65 0.9500
C66 H66 0.9500

loop_
_geom_torsion_atom_site_label_1
_geom_torsion_atom_site_label_2
_geom_torsion_atom_site_label_3
_geom_torsion_atom_site_label_4
_geom_torsion
C31 P1 C1 C10 134.80(18)
C14 P1 C1 C10 14.3(2)
C21 P1 C1 C10 -100.22(19)
C31 P1 C1 C2 -36.37(18)
C14 P1 C1 C2 -156.88(16)
C21 P1 C1 C2 88.60(17)
C10 C1 C2 C3 -1.7(3)
P1 C1 C2 C3 170.40(17)
C1 C2 C3 C4 -0.4(3)
C2 C3 C4 C11 1.5(3)
C12 C5 C6 C7 -0.5(3)
C5 C6 C7 C8 -0.9(4)
C6 C7 C8 C9 1.1(3)
C6 C7 C8 B1 -176.6(2)
C7 C8 C9 C12 0.0(3)
B1 C8 C9 C12 177.64(19)
C7 C8 C9 C10 -176.8(3)
B1 C8 C9 C10 0.8(4)
C2 C1 C10 C11 2.7(3)
P1 C1 C10 C11 -168.69(16)
C2 C1 C10 C9 178.2(3)
P1 C1 C10 C9 6.8(5)
C8 C9 C10 C1 2.3(6)
C12 C9 C10 C1 -175.0(3)
C8 C9 C10 C11 178.5(3)
C12 C9 C10 C11 1.11(16)
C3 C4 C11 C10 -0.5(3)
C3 C4 C11 C12 -177.6(3)
C1 C10 C11 C4 -1.7(3)
C9 C10 C11 C4 -179.4(2)
C1 C10 C11 C12 176.69(19)
C9 C10 C11 C12 -1.06(15)
C6 C5 C12 C9 1.6(3)
C6 C5 C12 C11 177.9(3)
C8 C9 C12 C5 -1.4(3)
C10 C9 C12 C5 176.9(2)
C8 C9 C12 C11 -179.3(2)
C10 C9 C12 C11 -1.06(15)
C4 C11 C12 C5 1.7(6)
C10 C11 C12 C5 -175.8(3)
C4 C11 C12 C9 178.7(3)
C10 C11 C12 C9 1.14(16)
B1 C13 C14 C15 -20.4(4)
B1 C13 C14 P1 152.8(2)
C1 P1 C14 C13 -57.30(15)
C31 P1 C14 C13 -169.86(13)
C21 P1 C14 C13 64.32(15)
C1 P1 C14 C15 116.32(16)
C31 P1 C14 C15 3.75(19)
C21 P1 C14 C15 -122.06(16)
C13 C14 C15 C16 -63.5(3)
P1 C14 C15 C16 124.30(17)
C14 C15 C16 C61 175.78(17)
C1 P1 C21 C26 176.13(15)
C31 P1 C21 C26 -65.36(18)
C14 P1 C21 C26 60.41(17)
C1 P1 C21 C22 4.3(2)
C31 P1 C21 C22 122.81(18)
C14 P1 C21 C22 -111.42(18)
C26 C21 C22 C23 -2.7(3)
P1 C21 C22 C23 168.84(16)
C26 C21 C22 C27 177.3(2)
P1 C21 C22 C27 -11.1(3)
C21 C22 C23 C24 0.1(3)
C27 C22 C23 C24 -179.9(2)
C22 C23 C24 C25 2.4(4)
C22 C23 C24 C28 -178.0(2)
C23 C24 C25 C26 -2.3(4)
C28 C24 C25 C26 178.0(2)
C24 C25 C26 C21 -0.2(3)
C24 C25 C26 C29 178.0(2)
C22 C21 C26 C25 2.7(3)
P1 C21 C26 C25 -169.50(16)
C22 C21 C26 C29 -175.4(2)
P1 C21 C26 C29 12.4(3)
C1 P1 C31 C36 -67.39(17)
C14 P1 C31 C36 47.26(19)
C21 P1 C31 C36 167.45(15)
C1 P1 C31 C32 112.17(18)
C14 P1 C31 C32 -133.18(17)
C21 P1 C31 C32 -13.0(2)
C36 C31 C32 C33 -8.2(3)
P1 C31 C32 C33 172.23(16)
C36 C31 C32 C37 167.2(2)
P1 C31 C32 C37 -12.3(3)
C31 C32 C33 C34 1.5(3)
C37 C32 C33 C34 -174.3(2)
C32 C33 C34 C35 5.1(3)
C32 C33 C34 C38 -177.4(2)
C33 C34 C35 C36 -4.9(3)
C38 C34 C35 C36 177.6(2)
C34 C35 C36 C31 -1.8(3)
C34 C35 C36 C39 172.2(2)
C32 C31 C36 C35 8.4(3)
P1 C31 C36 C35 -172.00(16)
C32 C31 C36 C39 -165.1(2)
P1 C31 C36 C39 14.5(3)
C14 C13 B1 C51 20.3(3)
C14 C13 B1 C8 -98.2(3)
C14 C13 B1 C41 147.8(2)
C9 C8 B1 C13 -1.2(2)
C7 C8 B1 C13 176.17(19)
C9 C8 B1 C51 -121.9(2)
C7 C8 B1 C51 55.5(3)
C9 C8 B1 C41 115.2(2)
C7 C8 B1 C41 -67.4(2)
C13 B1 C41 C42 1.0(3)
C51 B1 C41 C42 130.0(2)
C8 B1 C41 C42 -107.2(2)
C13 B1 C41 C46 -179.99(18)
C51 B1 C41 C46 -51.0(3)
C8 B1 C41 C46 71.8(2)
C46 C41 C42 F42 177.78(18)
B1 C41 C42 F42 -3.2(3)
C46 C41 C42 C43 -1.8(3)
B1 C41 C42 C43 177.3(2)
F42 C42 C43 F43 1.7(3)
C41 C42 C43 F43 -178.7(2)
F42 C42 C43 C44 -179.91(19)
C41 C42 C43 C44 -0.3(3)
F43 C43 C44 F44 0.4(3)
C42 C43 C44 F44 -178.0(2)
F43 C43 C44 C45 179.8(2)
C42 C43 C44 C45 1.4(3)
F44 C44 C45 F45 -1.6(3)
C43 C44 C45 F45 179.0(2)
F44 C44 C45 C46 179.3(2)
C43 C44 C45 C46 -0.1(3)
F45 C45 C46 F46 -3.1(3)
C44 C45 C46 F46 176.0(2)
F45 C45 C46 C41 178.6(2)
C44 C45 C46 C41 -2.3(4)
C42 C41 C46 F46 -175.12(18)
B1 C41 C46 F46 5.8(3)
C42 C41 C46 C45 3.1(3)
B1 C41 C46 C45 -176.0(2)
C13 B1 C51 C56 -75.6(2)
C8 B1 C51 C56 35.8(3)
C41 B1 C51 C56 156.92(18)
C13 B1 C51 C52 101.2(2)
C8 B1 C51 C52 -147.43(19)
C41 B1 C51 C52 -26.4(3)
C56 C51 C52 F52 176.68(18)
B1 C51 C52 F52 -0.3(3)
C56 C51 C52 C53 -0.9(3)
B1 C51 C52 C53 -177.9(2)
F52 C52 C53 F53 0.3(3)
C51 C52 C53 F53 178.07(19)
F52 C52 C53 C54 -176.91(19)
C51 C52 C53 C54 0.8(3)
F53 C53 C54 F54 0.6(3)
C52 C53 C54 F54 177.9(2)
F53 C53 C54 C55 -177.3(2)
C52 C53 C54 C55 0.0(3)
F54 C54 C55 F55 1.3(3)
C53 C54 C55 F55 179.2(2)
F54 C54 C55 C56 -178.5(2)
C53 C54 C55 C56 -0.5(3)
F55 C55 C56 F56 -1.3(3)
C54 C55 C56 F56 178.5(2)
F55 C55 C56 C51 -179.4(2)
C54 C55 C56 C51 0.3(4)
C52 C51 C56 F56 -177.69(18)
B1 C51 C56 F56 -0.6(3)
C52 C51 C56 C55 0.4(3)
B1 C51 C56 C55 177.5(2)
C15 C16 C61 C66 -138.9(2)
C15 C16 C61 C62 42.9(3)
C66 C61 C62 C63 0.6(4)
C16 C61 C62 C63 178.8(2)
C61 C62 C63 C64 0.3(4)
C62 C63 C64 C65 -0.4(4)
C63 C64 C65 C66 -0.4(4)
C62 C61 C66 C65 -1.4(4)
C16 C61 C66 C65 -179.7(2)
C64 C65 C66 C61 1.3(4)
